data_7060611
loop_
_publ_author_name
'Le Gal, Yann'
'Roisnel, Thierry'
'Barri\`ere, Fr\'ed\'eric'
'Mori, Takehiko'
'Lorcy, Dominique'

_publ_section_title
;
 Diselenolene proligands: reactivity and comparison with their dithiolene
 congeners
;
_journal_issue 20
_journal_name_full 'New Journal of Chemistry'
_journal_page_first 8971
_journal_page_last 8977
_journal_paper_doi 10.1039/D1NJ01335A
_journal_volume 45
_journal_year 2021
_chemical_compound_source 'synthesis as described'
_chemical_formula_moiety 'C10 H10 N2 S4 Se2'
_chemical_formula_sum 'C10 H10 N2 S4 Se2'
_chemical_formula_weight 444.36
_space_group_crystal_system monoclinic
_space_group_IT_number 14
_space_group_name_Hall '-P 2yn'
_space_group_name_H-M_alt 'P 1 21/n 1'
_atom_sites_solution_hydrogens geom
_atom_sites_solution_primary dual
_atom_sites_solution_secondary difmap
_audit_update_record
;
2021-02-16 deposited with the CCDC.	2021-04-26 downloaded from the CCDC.
;
_cell_angle_alpha 90
_cell_angle_beta 99.984(3)
_cell_angle_gamma 90
_cell_formula_units_Z 4
_cell_length_a 7.9196(7)
_cell_length_b 8.7472(7)
_cell_length_c 20.8069(19)
_cell_measurement_reflns_used 9914
_cell_measurement_temperature 150(2)
_cell_measurement_theta_max 27.5619
_cell_measurement_theta_min 2.5317
_cell_measurement_wavelength 0.710730
_cell_volume 1419.6(2)
_computing_cell_refinement 'APEX3 (Bruker, 2015)'
_computing_data_collection 'Bruker APEX3 (Bruker, 2015)'
_computing_data_reduction 'SAINT (Bruker, 2014)'
_computing_molecular_graphics
;
   'SXGRAPH (L. Farrugia, 1999), Mercury (CSD, 2016)'
;
_computing_publication_material 'CRYSCALC (T. Roisnel, local program, 2019)'
_computing_structure_refinement 'SHELXL-2018_3 (Sheldrick, 2018)'
_computing_structure_solution 'SHELXT 2018_2 (Sheldrick, 2018)'
_diffrn_ambient_temperature 150(2)
_diffrn_detector '(CMOS) PHOTON 100'
_diffrn_detector_area_resol_mean 10.4167
_diffrn_measured_fraction_theta_full 0.998
_diffrn_measured_fraction_theta_max 0.997
_diffrn_measurement_device_type 'D8 VENTURE Bruker AXS'
_diffrn_measurement_method 'rotation images'
_diffrn_orient_matrix_UB_11 0.0249491
_diffrn_orient_matrix_UB_12 0.0506747
_diffrn_orient_matrix_UB_13 0.0437004
_diffrn_orient_matrix_UB_21 0.1214802
_diffrn_orient_matrix_UB_22 -0.0360899
_diffrn_orient_matrix_UB_23 0.0055754
_diffrn_orient_matrix_UB_31 0.0325291
_diffrn_orient_matrix_UB_32 0.0959118
_diffrn_orient_matrix_UB_33 -0.0209910
_diffrn_radiation_monochromator 'multilayer monochromator'
_diffrn_radiation_probe x-ray
_diffrn_radiation_source 'Incoatec microfocus sealed tube'
_diffrn_radiation_type MoK\a
_diffrn_radiation_wavelength 0.71073
_diffrn_reflns_av_R_equivalents 0.0396
_diffrn_reflns_av_unetI/netI 0.0355
_diffrn_reflns_limit_h_max 10
_diffrn_reflns_limit_h_min -10
_diffrn_reflns_limit_k_max 10
_diffrn_reflns_limit_k_min -11
_diffrn_reflns_limit_l_max 27
_diffrn_reflns_limit_l_min -25
_diffrn_reflns_number 13819
_diffrn_reflns_theta_full 25.242
_diffrn_reflns_theta_max 27.533
_diffrn_reflns_theta_min 2.532
_diffrn_source_current 1.00
_diffrn_source_power 50.0
_diffrn_source_voltage 50.00
_exptl_absorpt_coefficient_mu 5.779
_exptl_absorpt_correction_T_max 0.728
_exptl_absorpt_correction_T_min 0.479
_exptl_absorpt_correction_type multi-scan
_exptl_absorpt_process_details
;
  [Sheldrick, G.M. (2014). SADABS Bruker AXS Inc., Madison, Wisconsin, USA]
;
_exptl_crystal_colour black
_exptl_crystal_density_diffrn 2.079
_exptl_crystal_description prism
_exptl_crystal_F_000 864
_exptl_crystal_size_max 0.310
_exptl_crystal_size_mid 0.120
_exptl_crystal_size_min 0.055
_refine_diff_density_max 0.659
_refine_diff_density_min -0.759
_refine_diff_density_rms 0.095
_refine_ls_extinction_method none
_refine_ls_goodness_of_fit_ref 1.026
_refine_ls_hydrogen_treatment constr
_refine_ls_matrix_type full
_refine_ls_number_parameters 165
_refine_ls_number_reflns 3262
_refine_ls_number_restraints 0
_refine_ls_restrained_S_all 1.026
_refine_ls_R_factor_all 0.0283
_refine_ls_R_factor_gt 0.0238
_refine_ls_shift/su_max 0.004
_refine_ls_shift/su_mean 0.001
_refine_ls_structure_factor_coef Fsqd
_refine_ls_weighting_details 'w=1/[\s^2^(Fo^2^)+(0.0216P)^2^+1.3917P] where P=(Fo^2^+2Fc^2^)/3'
_refine_ls_weighting_scheme calc
_refine_ls_wR_factor_gt 0.0558
_refine_ls_wR_factor_ref 0.0579
_reflns_number_gt 2975
_reflns_number_total 3262
_reflns_threshold_expression >2sigma(I)
_cod_data_source_file d1nj01335a2.cif
_cod_data_source_block compound7
_cod_depositor_comments 'Adding full bibliography for 7060610--7060611.cif.'
_cod_original_sg_symbol_H-M 'P 21/n'
_cod_database_code 7060611

loop_
_space_group_symop_operation_xyz
'x, y, z'
'-x+1/2, y+1/2, -z+1/2'
'-x, -y, -z'
'x-1/2, -y-1/2, z-1/2'

loop_
_atom_site_label
_atom_site_type_symbol
_atom_site_fract_x
_atom_site_fract_y
_atom_site_fract_z
_atom_site_U_iso_or_equiv
_atom_site_adp_type
_atom_site_occupancy
_atom_site_site_symmetry_order
_atom_site_calc_flag
_atom_site_refinement_flags_posn
_atom_site_refinement_flags_adp
_atom_site_refinement_flags_occupancy
_atom_site_disorder_assembly
_atom_site_disorder_group
Se1 Se 0.13578(3) 0.52492(3) 0.58292(2) 0.01644(7) Uani 1 1 d . . . . .
Se2 Se 0.16607(3) 0.78950(3) 0.56528(2) 0.01899(7) Uani 1 1 d . . . . .
S1 S 0.57938(8) 0.35689(7) 0.81434(3) 0.01777(13) Uani 1 1 d . . . . .
S2 S 0.64590(7) 0.56155(6) 0.70691(3) 0.01376(12) Uani 1 1 d . . . . .
S3 S 0.69560(7) 0.67429(6) 0.54759(3) 0.01419(12) Uani 1 1 d . . . . .
S4 S 0.71197(8) 0.84786(6) 0.42450(3) 0.01859(13) Uani 1 1 d . . . . .
C1 C 0.5132(3) 0.4419(2) 0.74256(10) 0.0121(4) Uani 1 1 d . . . . .
N2 N 0.3558(2) 0.4345(2) 0.70398(9) 0.0124(4) Uani 1 1 d . . . . .
C3 C 0.2144(3) 0.3460(2) 0.72337(11) 0.0148(4) Uani 1 1 d . . . . .
H3A H 0.262787 0.260779 0.752090 0.018 Uiso 1 1 calc R U . . .
H3B H 0.143730 0.301311 0.683946 0.018 Uiso 1 1 calc R U . . .
C4 C 0.1019(3) 0.4427(3) 0.75865(12) 0.0199(5) Uani 1 1 d . . . . .
H4A H 0.170277 0.483530 0.798761 0.030 Uiso 1 1 calc R U . . .
H4B H 0.008484 0.379909 0.769654 0.030 Uiso 1 1 calc R U . . .
H4C H 0.053962 0.527417 0.730470 0.030 Uiso 1 1 calc R U . . .
C5 C 0.3412(3) 0.5172(2) 0.64639(10) 0.0131(4) Uani 1 1 d . . . . .
C6 C 0.4862(3) 0.5913(3) 0.63886(10) 0.0124(4) Uani 1 1 d . . . . .
C7 C 0.5099(3) 0.6781(2) 0.58115(10) 0.0123(4) Uani 1 1 d . . . . .
C8 C 0.3863(3) 0.7595(2) 0.54273(11) 0.0130(4) Uani 1 1 d . . . . .
N9 N 0.4387(2) 0.8180(2) 0.48685(9) 0.0127(4) Uani 1 1 d . . . . .
C10 C 0.6039(3) 0.7872(2) 0.48201(11) 0.0132(4) Uani 1 1 d . . . . .
C11 C 0.3199(3) 0.8919(3) 0.43324(11) 0.0171(5) Uani 1 1 d . . . . .
H11A H 0.383035 0.967537 0.411109 0.020 Uiso 1 1 calc R U . . .
H11B H 0.228956 0.946611 0.451197 0.020 Uiso 1 1 calc R U . . .
C12 C 0.2391(4) 0.7722(3) 0.38431(13) 0.0308(7) Uani 1 1 d . . . . .
H12A H 0.329224 0.719289 0.366121 0.046 Uiso 1 1 calc R U . . .
H12B H 0.160278 0.822142 0.349034 0.046 Uiso 1 1 calc R U . . .
H12C H 0.175768 0.698010 0.406259 0.046 Uiso 1 1 calc R U . . .

loop_
_atom_site_aniso_label
_atom_site_aniso_U_11
_atom_site_aniso_U_22
_atom_site_aniso_U_33
_atom_site_aniso_U_23
_atom_site_aniso_U_13
_atom_site_aniso_U_12
Se1 0.01284(12) 0.02048(13) 0.01491(12) 0.00352(8) -0.00063(9) -0.00261(8)
Se2 0.01435(12) 0.02020(13) 0.02371(13) 0.00735(9) 0.00694(10) 0.00568(9)
S1 0.0222(3) 0.0192(3) 0.0117(3) 0.0054(2) 0.0023(2) 0.0016(2)
S2 0.0124(3) 0.0173(3) 0.0113(2) 0.00295(19) 0.0011(2) -0.0009(2)
S3 0.0130(3) 0.0181(3) 0.0125(2) 0.0041(2) 0.0049(2) 0.0023(2)
S4 0.0280(3) 0.0163(3) 0.0143(3) 0.0023(2) 0.0117(2) -0.0005(2)
C1 0.0151(11) 0.0112(10) 0.0108(10) -0.0007(8) 0.0043(8) 0.0008(8)
N2 0.0148(9) 0.0116(9) 0.0117(9) 0.0000(7) 0.0047(7) 0.0002(7)
C3 0.0159(11) 0.0141(11) 0.0153(10) 0.0016(8) 0.0050(9) -0.0036(8)
C4 0.0179(12) 0.0200(12) 0.0241(12) 0.0008(9) 0.0103(10) -0.0009(9)
C5 0.0152(11) 0.0152(10) 0.0088(10) -0.0018(8) 0.0022(8) 0.0038(8)
C6 0.0133(11) 0.0152(10) 0.0079(9) 0.0008(8) 0.0001(8) 0.0032(8)
C7 0.0128(11) 0.0145(10) 0.0106(10) 0.0011(8) 0.0053(8) -0.0004(8)
C8 0.0134(11) 0.0133(10) 0.0128(10) 0.0004(8) 0.0036(8) 0.0000(8)
N9 0.0163(10) 0.0126(8) 0.0089(8) 0.0022(7) 0.0017(7) 0.0007(7)
C10 0.0197(11) 0.0095(10) 0.0109(10) 0.0000(7) 0.0039(9) 0.0007(8)
C11 0.0222(12) 0.0142(11) 0.0130(10) 0.0040(8) -0.0022(9) 0.0028(9)
C12 0.0412(17) 0.0201(13) 0.0239(13) 0.0006(10) -0.0141(12) -0.0040(11)

loop_
_atom_type_symbol
_atom_type_description
_atom_type_scat_dispersion_real
_atom_type_scat_dispersion_imag
_atom_type_scat_source
C C 0.0033 0.0016 'International Tables Vol C Tables 4.2.6.8 and 6.1.1.4'
H H 0.0000 0.0000 'International Tables Vol C Tables 4.2.6.8 and 6.1.1.4'
N N 0.0061 0.0033 'International Tables Vol C Tables 4.2.6.8 and 6.1.1.4'
S S 0.1246 0.1234 'International Tables Vol C Tables 4.2.6.8 and 6.1.1.4'
Se Se -0.0929 2.2259 'International Tables Vol C Tables 4.2.6.8 and 6.1.1.4'

loop_
_geom_angle_atom_site_label_1
_geom_angle_atom_site_label_2
_geom_angle_atom_site_label_3
_geom_angle
_geom_angle_site_symmetry_1
_geom_angle_site_symmetry_3
_geom_angle_publ_flag
C5 Se1 Se2 92.57(7) . . ?
C8 Se2 Se1 91.46(7) . . ?
C1 S2 C6 91.67(11) . . ?
C7 S3 C10 92.13(11) . . ?
N2 C1 S1 128.26(17) . . ?
N2 C1 S2 109.66(15) . . ?
S1 C1 S2 122.07(13) . . ?
C1 N2 C5 114.54(19) . . ?
C1 N2 C3 121.65(18) . . ?
C5 N2 C3 123.81(19) . . ?
N2 C3 C4 112.32(18) . . ?
N2 C3 H3A 109.1 . . ?
C4 C3 H3A 109.1 . . ?
N2 C3 H3B 109.1 . . ?
C4 C3 H3B 109.1 . . ?
H3A C3 H3B 107.9 . . ?
C3 C4 H4A 109.5 . . ?
C3 C4 H4B 109.5 . . ?
H4A C4 H4B 109.5 . . ?
C3 C4 H4C 109.5 . . ?
H4A C4 H4C 109.5 . . ?
H4B C4 H4C 109.5 . . ?
C6 C5 N2 113.9(2) . . ?
C6 C5 Se1 122.81(17) . . ?
N2 C5 Se1 123.33(17) . . ?
C5 C6 C7 125.3(2) . . ?
C5 C6 S2 110.19(16) . . ?
C7 C6 S2 124.45(17) . . ?
C8 C7 C6 125.2(2) . . ?
C8 C7 S3 110.45(16) . . ?
C6 C7 S3 124.07(17) . . ?
C7 C8 N9 113.3(2) . . ?
C7 C8 Se2 121.82(17) . . ?
N9 C8 Se2 124.92(16) . . ?
C10 N9 C8 114.74(18) . . ?
C10 N9 C11 121.81(19) . . ?
C8 N9 C11 123.1(2) . . ?
N9 C10 S4 127.55(17) . . ?
N9 C10 S3 109.37(16) . . ?
S4 C10 S3 123.07(14) . . ?
N9 C11 C12 110.04(19) . . ?
N9 C11 H11A 109.7 . . ?
C12 C11 H11A 109.7 . . ?
N9 C11 H11B 109.7 . . ?
C12 C11 H11B 109.7 . . ?
H11A C11 H11B 108.2 . . ?
C11 C12 H12A 109.5 . . ?
C11 C12 H12B 109.5 . . ?
H12A C12 H12B 109.5 . . ?
C11 C12 H12C 109.5 . . ?
H12A C12 H12C 109.5 . . ?
H12B C12 H12C 109.5 . . ?

loop_
_geom_bond_atom_site_label_1
_geom_bond_atom_site_label_2
_geom_bond_distance
_geom_bond_site_symmetry_2
_geom_bond_publ_flag
Se1 C5 1.910(2) . ?
Se1 Se2 2.3620(4) . ?
Se2 C8 1.901(2) . ?
S1 C1 1.669(2) . ?
S2 C1 1.738(2) . ?
S2 C6 1.747(2) . ?
S3 C7 1.734(2) . ?
S3 C10 1.738(2) . ?
S4 C10 1.674(2) . ?
C1 N2 1.362(3) . ?
N2 C5 1.387(3) . ?
N2 C3 1.474(3) . ?
C3 C4 1.508(3) . ?
C3 H3A 0.9900 . ?
C3 H3B 0.9900 . ?
C4 H4A 0.9800 . ?
C4 H4B 0.9800 . ?
C4 H4C 0.9800 . ?
C5 C6 1.351(3) . ?
C6 C7 1.460(3) . ?
C7 C8 1.354(3) . ?
C8 N9 1.397(3) . ?
N9 C10 1.357(3) . ?
N9 C11 1.478(3) . ?
C11 C12 1.522(3) . ?
C11 H11A 0.9900 . ?
C11 H11B 0.9900 . ?
C12 H12A 0.9800 . ?
C12 H12B 0.9800 . ?
C12 H12C 0.9800 . ?

loop_
_geom_torsion_atom_site_label_1
_geom_torsion_atom_site_label_2
_geom_torsion_atom_site_label_3
_geom_torsion_atom_site_label_4
_geom_torsion
_geom_torsion_site_symmetry_1
_geom_torsion_site_symmetry_2
_geom_torsion_site_symmetry_3
_geom_torsion_site_symmetry_4
_geom_torsion_publ_flag
C6 S2 C1 N2 -2.41(16) . . . . ?
C6 S2 C1 S1 178.75(15) . . . . ?
S1 C1 N2 C5 -179.27(17) . . . . ?
S2 C1 N2 C5 2.0(2) . . . . ?
S1 C1 N2 C3 1.3(3) . . . . ?
S2 C1 N2 C3 -177.48(16) . . . . ?
C1 N2 C3 C4 93.2(2) . . . . ?
C5 N2 C3 C4 -86.2(3) . . . . ?
C1 N2 C5 C6 -0.2(3) . . . . ?
C3 N2 C5 C6 179.2(2) . . . . ?
C1 N2 C5 Se1 179.29(15) . . . . ?
C3 N2 C5 Se1 -1.3(3) . . . . ?
N2 C5 C6 C7 175.7(2) . . . . ?
Se1 C5 C6 C7 -3.8(3) . . . . ?
N2 C5 C6 S2 -1.6(2) . . . . ?
Se1 C5 C6 S2 178.85(11) . . . . ?
C1 S2 C6 C5 2.31(18) . . . . ?
C1 S2 C6 C7 -175.09(19) . . . . ?
C5 C6 C7 C8 33.8(4) . . . . ?
S2 C6 C7 C8 -149.2(2) . . . . ?
C5 C6 C7 S3 -139.1(2) . . . . ?
S2 C6 C7 S3 37.9(3) . . . . ?
C10 S3 C7 C8 1.05(18) . . . . ?
C10 S3 C7 C6 174.84(19) . . . . ?
C6 C7 C8 N9 -173.5(2) . . . . ?
S3 C7 C8 N9 0.2(2) . . . . ?
C6 C7 C8 Se2 7.1(3) . . . . ?
S3 C7 C8 Se2 -179.21(11) . . . . ?
C7 C8 N9 C10 -1.9(3) . . . . ?
Se2 C8 N9 C10 177.52(16) . . . . ?
C7 C8 N9 C11 171.3(2) . . . . ?
Se2 C8 N9 C11 -9.3(3) . . . . ?
C8 N9 C10 S4 -175.96(17) . . . . ?
C11 N9 C10 S4 10.8(3) . . . . ?
C8 N9 C10 S3 2.6(2) . . . . ?
C11 N9 C10 S3 -170.65(16) . . . . ?
C7 S3 C10 N9 -2.06(17) . . . . ?
C7 S3 C10 S4 176.58(15) . . . . ?
C10 N9 C11 C12 85.1(3) . . . . ?
C8 N9 C11 C12 -87.6(3) . . . . ?
